data_4504511
loop_
_publ_author_name
'Jayaraman, Akhila'
'Balasubramaniam, Venkataramanan'
'Valiyaveettil, Suresh'

_publ_section_title
;
 Self-Assembly of Pentaphenol Adducts:&#x2009; Formation of 3D Network and
 Ladder-type Supramolecular Structures in the Solid State
;
_journal_issue 3
_journal_name_full 'Crystal Growth &amp; Design'
_journal_page_first 636
_journal_paper_doi 10.1021/cg050250x
_journal_volume 6
_journal_year 2006
_chemical_formula_sum 'C21 H18 N O5'
_chemical_formula_weight 364.36
_chemical_name_systematic
; 
 ? 
;
_space_group_IT_number 2
_symmetry_cell_setting triclinic
_symmetry_space_group_name_Hall '-P 1'
_symmetry_space_group_name_H-M 'P -1'
_atom_sites_solution_hydrogens geom
_atom_sites_solution_primary direct
_atom_sites_solution_secondary difmap
_audit_creation_method SHELXL-97
_cell_angle_alpha 84.957(2)
_cell_angle_beta 85.908(2)
_cell_angle_gamma 78.397(2)
_cell_formula_units_Z 2
_cell_length_a 8.2811(7)
_cell_length_b 8.9677(8)
_cell_length_c 11.3326(10)
_cell_measurement_reflns_used 1372
_cell_measurement_temperature 223(2)
_cell_measurement_theta_max 25.81
_cell_measurement_theta_min 2.33
_cell_volume 819.95(12)
_computing_cell_refinement 'Bruker SMART'
_computing_data_collection 'Bruker SMART'
_computing_data_reduction 'Bruker SAINT'
_computing_molecular_graphics 'Bruker SHELXTL'
_computing_publication_material 'Bruker SHELXTL'
_computing_structure_refinement 'SHELXL-97 (Sheldrick, 1997)'
_computing_structure_solution 'SHELXS-97 (Sheldrick, 1990)'
_diffrn_ambient_temperature 223(2)
_diffrn_measured_fraction_theta_full 0.993
_diffrn_measured_fraction_theta_max 0.993
_diffrn_measurement_device_type 'CCD area detector'
_diffrn_measurement_method 'phi and omega scans'
_diffrn_radiation_monochromator graphite
_diffrn_radiation_source 'fine-focus sealed tube'
_diffrn_radiation_type MoK\a
_diffrn_radiation_wavelength 0.71073
_diffrn_reflns_av_R_equivalents 0.0224
_diffrn_reflns_av_sigmaI/netI 0.0506
_diffrn_reflns_limit_h_max 10
_diffrn_reflns_limit_h_min -6
_diffrn_reflns_limit_k_max 11
_diffrn_reflns_limit_k_min -11
_diffrn_reflns_limit_l_max 14
_diffrn_reflns_limit_l_min -13
_diffrn_reflns_number 5889
_diffrn_reflns_theta_full 27.49
_diffrn_reflns_theta_max 27.49
_diffrn_reflns_theta_min 1.81
_exptl_absorpt_coefficient_mu 0.106
_exptl_absorpt_correction_T_max 0.9895
_exptl_absorpt_correction_T_min 0.9791
_exptl_absorpt_correction_type 'Sadabs, (Sheldrick 2001)'
_exptl_crystal_colour RED
_exptl_crystal_density_diffrn 1.476
_exptl_crystal_density_meas 0
_exptl_crystal_density_method 'not measured'
_exptl_crystal_description BLOCK
_exptl_crystal_F_000 382
_exptl_crystal_size_max 0.20
_exptl_crystal_size_mid 0.20
_exptl_crystal_size_min 0.10
_refine_diff_density_max 0.349
_refine_diff_density_min -0.219
_refine_diff_density_rms 0.057
_refine_ls_extinction_method none
_refine_ls_goodness_of_fit_ref 1.020
_refine_ls_hydrogen_treatment mixed
_refine_ls_matrix_type full
_refine_ls_number_parameters 264
_refine_ls_number_reflns 3750
_refine_ls_number_restraints 0
_refine_ls_restrained_S_all 1.020
_refine_ls_R_factor_all 0.0772
_refine_ls_R_factor_gt 0.0583
_refine_ls_shift/su_max 0.000
_refine_ls_shift/su_mean 0.000
_refine_ls_structure_factor_coef Fsqd
_refine_ls_weighting_details 'calc w=1/[\s^2^(Fo^2^)+(0.0702P)^2^+0.2691P] where P=(Fo^2^+2Fc^2^)/3'
_refine_ls_weighting_scheme calc
_refine_ls_wR_factor_gt 0.1367
_refine_ls_wR_factor_ref 0.1474
_reflns_number_gt 2861
_reflns_number_total 3750
_reflns_threshold_expression >2sigma(I)
_cod_data_source_file cg050250xsi20050603_112251.cif
_cod_data_source_block 4012
_cod_depositor_comments
;
The following automatic conversions were performed:

'_symmetry_cell_setting' value 'Triclinic' changed to 'triclinic'
according to /home/saulius/struct/CIF-dictionaries/cif_core.dic
dictionary named 'cif_core.dic' version 2.4.1 from 2010-06-29.

Automatic conversion script
Id: cif_fix_values 1715 2011-07-08 13:25:40Z adriana 
;
_cod_original_sg_symbol_H-M P-1
_cod_database_code 4504511

loop_
_symmetry_equiv_pos_as_xyz
'x, y, z'
'-x, -y, -z'

loop_
_atom_site_label
_atom_site_type_symbol
_atom_site_fract_x
_atom_site_fract_y
_atom_site_fract_z
_atom_site_U_iso_or_equiv
_atom_site_adp_type
_atom_site_occupancy
_atom_site_symmetry_multiplicity
_atom_site_calc_flag
_atom_site_refinement_flags
O1 O 1.08053(18) -0.13983(18) 0.18115(14) 0.0316(4) Uani 1 1 d .
O2 O 1.10560(19) -0.26943(18) 0.41043(16) 0.0332(4) Uani 1 1 d .
O3 O 0.88465(18) -0.16705(17) 0.58251(14) 0.0294(4) Uani 1 1 d .
O4 O 0.30686(19) 0.45629(18) 0.32667(15) 0.0338(4) Uani 1 1 d .
O5 O 0.32556(18) 0.01935(17) 0.24497(13) 0.0288(4) Uani 1 1 d .
C1 C 0.5536(2) 0.1991(2) 0.29833(17) 0.0212(4) Uani 1 1 d .
H1A H 0.4616 0.1822 0.3554 0.025 Uiso 1 1 calc R
C2 C 0.6996(2) 0.0692(2) 0.32497(17) 0.0205(4) Uani 1 1 d .
C3 C 0.8179(2) 0.0141(2) 0.23770(18) 0.0236(4) Uani 1 1 d .
H3A H 0.8050 0.0525 0.1583 0.028 Uiso 1 1 calc R
C4 C 0.9552(2) -0.0972(2) 0.26676(18) 0.0229(4) Uani 1 1 d .
C5 C 0.9731(2) -0.1565(2) 0.38231(18) 0.0226(4) Uani 1 1 d .
C6 C 0.8558(2) -0.1010(2) 0.47135(17) 0.0213(4) Uani 1 1 d .
C7 C 0.7208(2) 0.0119(2) 0.44203(17) 0.0206(4) Uani 1 1 d .
H7 H 0.6429 0.0500 0.5019 0.025 Uiso 1 1 calc R
C8 C 0.5928(2) 0.3532(2) 0.32063(17) 0.0209(4) Uani 1 1 d .
C9 C 0.4641(2) 0.4782(2) 0.33493(17) 0.0231(4) Uani 1 1 d .
C10 C 0.4959(3) 0.6191(2) 0.35621(19) 0.0283(5) Uani 1 1 d .
H10 H 0.4080 0.7026 0.3652 0.034 Uiso 1 1 calc R
C11 C 0.6554(3) 0.6372(2) 0.3641(2) 0.0321(5) Uani 1 1 d .
H11 H 0.6762 0.7327 0.3797 0.039 Uiso 1 1 calc R
C12 C 0.7852(3) 0.5165(2) 0.3494(2) 0.0332(5) Uani 1 1 d .
H12 H 0.8944 0.5291 0.3544 0.040 Uiso 1 1 calc R
C13 C 0.7528(3) 0.3759(2) 0.32700(19) 0.0274(4) Uani 1 1 d .
H13 H 0.8416 0.2939 0.3159 0.033 Uiso 1 1 calc R
C15 C 0.3807(2) 0.1104(2) 0.15179(18) 0.0240(4) Uani 1 1 d .
C16 C 0.3252(3) 0.1114(2) 0.03911(19) 0.0313(5) Uani 1 1 d .
H16 H 0.2492 0.0505 0.0258 0.038 Uiso 1 1 calc R
C17 C 0.3813(3) 0.2016(3) -0.0536(2) 0.0366(5) Uani 1 1 d .
H17 H 0.3439 0.2019 -0.1300 0.044 Uiso 1 1 calc R
C18 C 0.4926(3) 0.2915(2) -0.0337(2) 0.0347(5) Uani 1 1 d .
H18 H 0.5316 0.3529 -0.0965 0.042 Uiso 1 1 calc R
C19 C 0.5462(3) 0.2904(2) 0.07925(19) 0.0288(5) Uani 1 1 d .
H19 H 0.6215 0.3522 0.0921 0.035 Uiso 1 1 calc R
C20 C 0.4922(2) 0.2006(2) 0.17457(18) 0.0232(4) Uani 1 1 d .
H5 H 0.272(3) -0.038(3) 0.217(2) 0.039(7) Uiso 1 1 d .
H4 H 0.238(3) 0.534(3) 0.346(2) 0.047(8) Uiso 1 1 d .
H1 H 1.073(4) -0.225(3) 0.157(3) 0.056(9) Uiso 1 1 d .
H3 H 0.817(4) -0.128(3) 0.636(3) 0.052(8) Uiso 1 1 d .
H2 H 1.102(3) -0.285(3) 0.479(3) 0.049(9) Uiso 1 1 d .
N1 N 1.0609(3) -0.4011(3) 0.0674(2) 0.0517(6) Uani 1 1 d .
C21 C 0.9449(4) -0.4571(4) -0.1072(3) 0.0552(7) Uani 1 1 d .
H21 H 0.9064 -0.4213 -0.1825 0.066 Uiso 1 1 calc R
C22 C 1.0052(3) -0.3598(3) -0.0421(3) 0.0527(7) Uani 1 1 d .
H22 H 1.0077 -0.2604 -0.0753 0.063 Uiso 1 1 calc R

loop_
_atom_site_aniso_label
_atom_site_aniso_U_11
_atom_site_aniso_U_22
_atom_site_aniso_U_33
_atom_site_aniso_U_23
_atom_site_aniso_U_13
_atom_site_aniso_U_12
O1 0.0272(8) 0.0331(8) 0.0364(9) -0.0146(7) 0.0075(6) -0.0081(7)
O2 0.0258(8) 0.0336(8) 0.0357(10) -0.0056(7) -0.0041(7) 0.0066(6)
O3 0.0266(8) 0.0316(8) 0.0270(8) 0.0012(6) -0.0037(6) 0.0009(6)
O4 0.0211(8) 0.0302(8) 0.0508(10) -0.0148(7) -0.0046(7) -0.0005(6)
O5 0.0312(8) 0.0301(8) 0.0285(8) -0.0053(6) -0.0014(6) -0.0132(7)
C1 0.0208(9) 0.0197(9) 0.0238(10) -0.0030(7) -0.0023(7) -0.0044(7)
C2 0.0191(9) 0.0170(9) 0.0264(10) -0.0034(7) -0.0041(7) -0.0041(7)
C3 0.0260(10) 0.0229(9) 0.0234(10) -0.0033(8) -0.0037(8) -0.0066(8)
C4 0.0193(9) 0.0235(9) 0.0282(11) -0.0107(8) 0.0021(8) -0.0073(8)
C5 0.0165(9) 0.0192(9) 0.0331(11) -0.0072(8) -0.0028(8) -0.0029(7)
C6 0.0189(9) 0.0200(9) 0.0266(10) -0.0036(7) -0.0022(7) -0.0061(7)
C7 0.0186(9) 0.0191(9) 0.0243(10) -0.0057(7) -0.0002(7) -0.0031(7)
C8 0.0237(10) 0.0208(9) 0.0189(9) -0.0018(7) -0.0046(7) -0.0041(8)
C9 0.0227(10) 0.0243(10) 0.0220(10) -0.0031(8) -0.0031(7) -0.0027(8)
C10 0.0322(11) 0.0201(9) 0.0312(11) -0.0038(8) -0.0029(9) -0.0005(8)
C11 0.0382(12) 0.0236(10) 0.0375(13) -0.0074(9) -0.0031(10) -0.0107(9)
C12 0.0268(11) 0.0339(11) 0.0423(14) -0.0062(10) -0.0052(9) -0.0116(9)
C13 0.0237(10) 0.0255(10) 0.0328(11) -0.0039(8) -0.0058(8) -0.0024(8)
C15 0.0231(10) 0.0220(9) 0.0264(10) -0.0042(8) -0.0012(8) -0.0025(8)
C16 0.0316(11) 0.0335(11) 0.0311(12) -0.0084(9) -0.0085(9) -0.0071(9)
C17 0.0468(14) 0.0377(12) 0.0254(11) -0.0046(9) -0.0117(10) -0.0037(11)
C18 0.0476(14) 0.0288(11) 0.0264(11) 0.0022(9) -0.0029(10) -0.0063(10)
C19 0.0313(11) 0.0251(10) 0.0308(11) -0.0039(8) -0.0026(9) -0.0064(9)
C20 0.0224(10) 0.0201(9) 0.0260(10) -0.0050(7) -0.0034(8) 0.0005(8)
N1 0.0394(12) 0.0579(14) 0.0628(16) -0.0309(12) 0.0088(11) -0.0141(11)
C21 0.0469(16) 0.0652(19) 0.0556(18) -0.0194(15) 0.0013(13) -0.0116(14)
C22 0.0414(15) 0.0528(16) 0.067(2) -0.0188(14) 0.0057(13) -0.0125(13)

loop_
_atom_type_symbol
_atom_type_description
_atom_type_scat_dispersion_real
_atom_type_scat_dispersion_imag
_atom_type_scat_source
C C 0.0033 0.0016 'International Tables Vol C Tables 4.2.6.8 and 6.1.1.4'
H H 0.0000 0.0000 'International Tables Vol C Tables 4.2.6.8 and 6.1.1.4'
N N 0.0061 0.0033 'International Tables Vol C Tables 4.2.6.8 and 6.1.1.4'
O O 0.0106 0.0060 'International Tables Vol C Tables 4.2.6.8 and 6.1.1.4'

loop_
_geom_angle_atom_site_label_1
_geom_angle_atom_site_label_2
_geom_angle_atom_site_label_3
_geom_angle
_geom_angle_site_symmetry_1
C20 C1 C8 111.53(15) .
C20 C1 C2 113.25(15) .
C8 C1 C2 111.12(15) .
C7 C2 C3 118.98(17) .
C7 C2 C1 118.55(16) .
C3 C2 C1 122.31(17) .
C2 C3 C4 120.65(18) .
C5 C4 O1 119.72(17) .
C5 C4 C3 120.07(17) .
O1 C4 C3 120.02(18) .
O2 C5 C4 120.11(17) .
O2 C5 C6 119.99(18) .
C4 C5 C6 119.90(17) .
O3 C6 C7 124.93(17) .
O3 C6 C5 115.37(17) .
C7 C6 C5 119.69(18) .
C6 C7 C2 120.67(17) .
C13 C8 C9 117.60(18) .
C13 C8 C1 122.87(17) .
C9 C8 C1 119.52(17) .
O4 C9 C10 121.65(18) .
O4 C9 C8 117.54(17) .
C10 C9 C8 120.81(18) .
C11 C10 C9 120.17(19) .
C10 C11 C12 120.43(19) .
C11 C12 C13 119.2(2) .
C8 C13 C12 121.79(19) .
O5 C15 C16 120.37(18) .
O5 C15 C20 118.36(18) .
C16 C15 C20 121.27(19) .
C17 C16 C15 120.1(2) .
C16 C17 C18 119.8(2) .
C17 C18 C19 119.5(2) .
C18 C19 C20 122.1(2) .
C19 C20 C15 117.16(19) .
C19 C20 C1 121.58(18) .
C15 C20 C1 121.26(17) .
C21 N1 C22 114.9(2) 2_745
N1 C21 C22 122.4(3) 2_745
N1 C22 C21 122.7(3) .

loop_
_geom_bond_atom_site_label_1
_geom_bond_atom_site_label_2
_geom_bond_distance
_geom_bond_site_symmetry_2
O1 C4 1.388(2) .
O2 C5 1.370(2) .
O3 C6 1.360(2) .
O4 C9 1.366(2) .
O5 C15 1.386(2) .
C1 C20 1.524(3) .
C1 C8 1.527(3) .
C1 C2 1.528(3) .
C2 C7 1.390(3) .
C2 C3 1.391(3) .
C3 C4 1.391(3) .
C4 C5 1.376(3) .
C5 C6 1.401(3) .
C6 C7 1.387(3) .
C8 C13 1.388(3) .
C8 C9 1.395(3) .
C9 C10 1.386(3) .
C10 C11 1.373(3) .
C11 C12 1.376(3) .
C12 C13 1.389(3) .
C15 C16 1.386(3) .
C15 C20 1.394(3) .
C16 C17 1.380(3) .
C17 C18 1.382(3) .
C18 C19 1.383(3) .
C19 C20 1.392(3) .
N1 C21 1.320(4) 2_745
N1 C22 1.350(4) .
C21 N1 1.320(4) 2_745
C21 C22 1.377(4) .

loop_
_geom_hbond_atom_site_label_D
_geom_hbond_atom_site_label_H
_geom_hbond_atom_site_label_A
_geom_hbond_distance_DH
_geom_hbond_distance_HA
_geom_hbond_distance_DA
_geom_hbond_angle_DHA
_geom_hbond_site_symmetry_A
O1 H1 N1 0.85(3) 1.97(3) 2.809(3) 168(3) .
O5 H5 O1 0.84(3) 2.06(3) 2.869(2) 162(2) 1_455
O4 H4 O2 0.84(3) 2.04(3) 2.875(2) 169(3) 1_465
O3 H3 O5 0.84(3) 1.93(3) 2.766(2) 174(3) 2_656
O2 H2 O3 0.78(3) 2.21(3) 2.669(2) 118(3) .
